data_1568332
loop_
_publ_author_name
'Huang, Xin-Da'
'Hong, Ben-Kun'
'Wen, Ge-Hua'
'Li, Shu-Hua'
'Zheng, Li-Min'

_publ_section_title
;
 Photo-controllable heterostructured crystals of metal-organic frameworks
 <i>via</i> reversible photocycloaddition.
;
_journal_issue 7
_journal_name_full 'Chemical science'
_journal_page_first 1852
_journal_page_last 1860
_journal_paper_doi 10.1039/d2sc06732c
_journal_volume 14
_journal_year 2023
_chemical_formula_moiety 'C57 H63 Dy N3 O18 P3, (C19 H21 O3 P), (C H4 O)'
_chemical_formula_sum 'C77 H88 Dy N3 O22 P4'
_chemical_formula_weight 1693.88
_chemical_name_systematic '[Dy(NO3)3(depma2)1.5].(depma2)0.5.CH3OH'
_chemical_properties_physical Heat-sensitive,Light-sensitive,Photo-sensitive
_space_group_crystal_system triclinic
_space_group_IT_number 2
_space_group_name_Hall '-P 1'
_space_group_name_H-M_alt 'P -1'
_atom_sites_solution_hydrogens geom
_audit_creation_method SHELXL-2018/3
_audit_update_record
;
2022-10-20 deposited with the CCDC.	2023-01-27 downloaded from the CCDC.
;
_cell_angle_alpha 90.6460(10)
_cell_angle_beta 97.9700(10)
_cell_angle_gamma 86.0330(10)
_cell_formula_units_Z 2
_cell_length_a 12.0582(4)
_cell_length_b 13.8579(5)
_cell_length_c 23.2328(8)
_cell_measurement_reflns_used 9965
_cell_measurement_temperature 193(2)
_cell_measurement_theta_max 26.6295
_cell_measurement_theta_min 2.2605
_cell_volume 3835.5(2)
_computing_cell_refinement 'Bruker SAINT'
_computing_data_collection 'Bruker APEX3'
_computing_data_reduction 'Bruker SAINT'
_computing_molecular_graphics 'Bruker SHELXTL'
_computing_publication_material 'Bruker SHELXTL'
_computing_structure_refinement 'SHELXL-2018/3 (Sheldrick, 2018)'
_computing_structure_solution 'SHELXT 2014/4 (Sheldrick, 2014)'
_diffrn_ambient_temperature 193(2)
_diffrn_measured_fraction_theta_full 0.997
_diffrn_measured_fraction_theta_max 0.994
_diffrn_measurement_device_type 'Bruker D8 Venture'
_diffrn_radiation_type MoK\a
_diffrn_radiation_wavelength 0.71073
_diffrn_reflns_av_R_equivalents 0.0467
_diffrn_reflns_av_unetI/netI 0.0742
_diffrn_reflns_Laue_measured_fraction_full 0.997
_diffrn_reflns_Laue_measured_fraction_max 0.994
_diffrn_reflns_number 16030
_diffrn_reflns_point_group_measured_fraction_full 0.997
_diffrn_reflns_point_group_measured_fraction_max 0.994
_diffrn_reflns_theta_full 25.242
_diffrn_reflns_theta_max 26.636
_diffrn_reflns_theta_min 2.179
_exptl_absorpt_coefficient_mu 1.134
_exptl_absorpt_correction_T_max 0.915
_exptl_absorpt_correction_T_min 0.873
_exptl_absorpt_correction_type multi-scan
_exptl_absorpt_process_details 'SADABS 2016/2'
_exptl_crystal_colour colorless
_exptl_crystal_density_diffrn 1.467
_exptl_crystal_description rod
_exptl_crystal_F_000 1746
_exptl_crystal_preparation Luminescent,mechanical
_exptl_crystal_recrystallization_method 'Re-crystallisation from solvent: methanol dichloromethane'
_exptl_crystal_size_max 0.400
_exptl_crystal_size_mid 0.100
_exptl_crystal_size_min 0.080
_refine_diff_density_max 0.955
_refine_diff_density_min -0.965
_refine_diff_density_rms 0.112
_refine_ls_extinction_method none
_refine_ls_goodness_of_fit_ref 1.040
_refine_ls_hydrogen_treatment constr
_refine_ls_matrix_type full
_refine_ls_number_parameters 1014
_refine_ls_number_reflns 16030
_refine_ls_number_restraints 1075
_refine_ls_restrained_S_all 1.073
_refine_ls_R_factor_all 0.0697
_refine_ls_R_factor_gt 0.0504
_refine_ls_shift/su_max 0.001
_refine_ls_shift/su_mean 0.000
_refine_ls_structure_factor_coef Fsqd
_refine_ls_weighting_details 'w=1/[\s^2^(Fo^2^)+(0.0521P)^2^+6.5602P] where P=(Fo^2^+2Fc^2^)/3'
_refine_ls_weighting_scheme calc
_refine_ls_wR_factor_gt 0.1148
_refine_ls_wR_factor_ref 0.1222
_reflns_Friedel_coverage 0.000
_reflns_number_gt 13018
_reflns_number_total 16030
_reflns_threshold_expression 'I > 2\s(I)'
_cod_data_source_file d2sc06732c8.cif
_cod_data_source_block 1
_cod_depositor_comments 'Adding full bibliography for 1568332--1568335.cif.'
_cod_database_code 1568332
_shelx_shelxl_version_number 2018/3
_shelx_space_group_comment
;
The symmetry employed for this shelxl refinement is uniquely defined
by the following loop, which should always be used as a source of
symmetry information in preference to the above space-group names.
They are only intended as comments.
;
_shelx_estimated_absorpt_t_min 0.660
_shelx_estimated_absorpt_t_max 0.915

loop_
_space_group_symop_operation_xyz
'x, y, z'
'-x, -y, -z'

loop_
_atom_site_label
_atom_site_type_symbol
_atom_site_fract_x
_atom_site_fract_y
_atom_site_fract_z
_atom_site_U_iso_or_equiv
_atom_site_adp_type
_atom_site_occupancy
_atom_site_site_symmetry_order
_atom_site_calc_flag
_atom_site_refinement_flags_posn
_atom_site_refinement_flags_adp
_atom_site_refinement_flags_occupancy
_atom_site_disorder_assembly
_atom_site_disorder_group
Dy1 Dy 0.29041(2) 0.81606(2) 0.74575(2) 0.02569(7) Uani 1 1 d . . . . .
P1 P 0.24049(10) 0.63859(8) 0.85976(5) 0.0298(2) Uani 1 1 d . U . . .
P2 P 0.08611(10) 0.97896(9) 0.81572(4) 0.0318(3) Uani 1 1 d . U . . .
P3 P 0.43559(10) 1.01589(8) 0.68978(5) 0.0299(2) Uani 1 1 d . U . . .
P4 P 0.18778(17) 0.43117(12) 0.34520(8) 0.0677(5) Uani 1 1 d . U . . .
C1 C 0.3268(4) 0.6538(3) 0.92882(17) 0.0277(8) Uani 1 1 d . U . . .
H1A H 0.374642 0.707810 0.924540 0.033 Uiso 1 1 calc R U . . .
H1B H 0.276146 0.674953 0.957308 0.033 Uiso 1 1 calc R U . . .
C2 C 0.4046(3) 0.5677(3) 0.95617(16) 0.0239(7) Uani 1 1 d . U . . .
C3 C 0.3393(3) 0.4839(3) 0.97208(16) 0.0259(7) Uani 1 1 d . U . . .
C4 C 0.2246(4) 0.4908(3) 0.97498(18) 0.0319(8) Uani 1 1 d . U . . .
H4 H 0.182617 0.550519 0.966036 0.038 Uiso 1 1 calc R U . . .
C5 C 0.1703(4) 0.4120(4) 0.9907(2) 0.0393(9) Uani 1 1 d . U . . .
H5 H 0.091663 0.417649 0.991686 0.047 Uiso 1 1 calc R U . . .
C6 C 0.2310(4) 0.3255(4) 1.0048(2) 0.0427(10) Uani 1 1 d . U . . .
H6 H 0.194256 0.271409 1.015602 0.051 Uiso 1 1 calc R U . . .
C7 C 0.3453(4) 0.3176(3) 1.0033(2) 0.0362(9) Uani 1 1 d . U . . .
H7 H 0.387134 0.258352 1.013812 0.043 Uiso 1 1 calc R U . . .
C8 C 0.3998(4) 0.3960(3) 0.98637(17) 0.0276(8) Uani 1 1 d . U . . .
C9 C 0.5248(4) 0.3898(3) 0.98475(17) 0.0265(8) Uani 1 1 d . U . . .
H9 H 0.549865 0.319904 0.981468 0.032 Uiso 1 1 calc R U . . .
C10 C 0.5459(4) 0.4394(3) 0.93060(17) 0.0276(8) Uani 1 1 d . U . . .
C11 C 0.6221(4) 0.3998(4) 0.89583(19) 0.0364(9) Uani 1 1 d . U . . .
H11 H 0.658507 0.337730 0.904716 0.044 Uiso 1 1 calc R U . . .
C12 C 0.6456(4) 0.4501(4) 0.8482(2) 0.0451(10) Uani 1 1 d . U . . .
H12 H 0.697918 0.422599 0.824614 0.054 Uiso 1 1 calc R U . . .
C13 C 0.5929(4) 0.5400(4) 0.8353(2) 0.0446(10) Uani 1 1 d . U . . .
H13 H 0.610153 0.575207 0.803217 0.053 Uiso 1 1 calc R U . . .
C14 C 0.5146(4) 0.5797(4) 0.86905(18) 0.0357(9) Uani 1 1 d . U . . .
H14 H 0.478470 0.641780 0.859812 0.043 Uiso 1 1 calc R U . . .
C15 C 0.4888(3) 0.5292(3) 0.91609(16) 0.0267(7) Uani 1 1 d . U . . .
C16 C 0.2914(13) 0.4943(10) 0.7904(4) 0.0504(16) Uani 0.529(10) 1 d D U P A 1
H16A H 0.230618 0.496498 0.757001 0.061 Uiso 0.529(10) 1 calc R U P A 1
H16B H 0.348792 0.537522 0.781525 0.061 Uiso 0.529(10) 1 calc R U P A 1
C17 C 0.3412(11) 0.3974(8) 0.7970(5) 0.066(3) Uani 0.529(10) 1 d D U P A 1
H17A H 0.413424 0.397629 0.822154 0.100 Uiso 0.529(10) 1 calc R U P A 1
H17B H 0.353023 0.371172 0.758765 0.100 Uiso 0.529(10) 1 calc R U P A 1
H17C H 0.291140 0.357085 0.814433 0.100 Uiso 0.529(10) 1 calc R U P A 1
C16' C 0.2766(12) 0.4879(14) 0.7885(4) 0.0508(17) Uani 0.471(10) 1 d D U P A 2
H16C H 0.334029 0.526357 0.774855 0.061 Uiso 0.471(10) 1 calc R U P A 2
H16D H 0.310837 0.421615 0.796791 0.061 Uiso 0.471(10) 1 calc R U P A 2
C17' C 0.1841(11) 0.4834(10) 0.7432(4) 0.063(3) Uani 0.471(10) 1 d D U P A 2
H17D H 0.129693 0.440910 0.755054 0.094 Uiso 0.471(10) 1 calc R U P A 2
H17E H 0.211112 0.457743 0.707780 0.094 Uiso 0.471(10) 1 calc R U P A 2
H17F H 0.148046 0.548416 0.735610 0.094 Uiso 0.471(10) 1 calc R U P A 2
C18 C 0.0221(4) 0.6452(5) 0.8312(2) 0.0527(12) Uani 1 1 d D U . . .
H18A H 0.004474 0.703311 0.806375 0.063 Uiso 1 1 calc R U . . .
H18B H 0.041219 0.589955 0.806211 0.063 Uiso 1 1 calc R U . . .
C19 C -0.0737(5) 0.6257(7) 0.8579(3) 0.098(2) Uani 1 1 d D U . . .
H19A H -0.064498 0.559624 0.873284 0.147 Uiso 1 1 calc R U . . .
H19B H -0.141189 0.632396 0.829004 0.147 Uiso 1 1 calc R U . . .
H19C H -0.081339 0.671636 0.889721 0.147 Uiso 1 1 calc R U . . .
C20 C 0.0149(4) 0.9303(3) 0.87111(17) 0.0287(9) Uani 1 1 d . U . . .
H20A H -0.065308 0.929187 0.854756 0.034 Uiso 1 1 calc R U . . .
H20B H 0.044067 0.862056 0.877072 0.034 Uiso 1 1 calc R U . . .
C21 C 0.0194(3) 0.9775(3) 0.93182(16) 0.0243(8) Uani 1 1 d . U . . .
C22 C 0.1393(3) 0.9748(3) 0.96383(16) 0.0244(8) Uani 1 1 d . U . . .
C23 C 0.2303(3) 0.9206(3) 0.94629(17) 0.0290(9) Uani 1 1 d . U . . .
H23 H 0.219440 0.880291 0.912934 0.035 Uiso 1 1 calc R U . . .
C24 C 0.3373(4) 0.9252(3) 0.97734(19) 0.0347(10) Uani 1 1 d . U . . .
H24 H 0.399199 0.889275 0.964373 0.042 Uiso 1 1 calc R U . . .
C25 C 0.3539(4) 0.9806(4) 1.0261(2) 0.0367(10) Uani 1 1 d . U . . .
H25 H 0.426998 0.982593 1.047311 0.044 Uiso 1 1 calc R U . . .
C26 C 0.2635(4) 1.0346(3) 1.04493(18) 0.0322(9) Uani 1 1 d . U . . .
H26 H 0.275318 1.074158 1.078591 0.039 Uiso 1 1 calc R U . . .
C27 C 0.1571(3) 1.0305(3) 1.01465(17) 0.0259(8) Uani 1 1 d . U . . .
C28 C 0.0573(3) 1.0878(3) 1.03335(17) 0.0252(8) Uani 1 1 d . U . . .
H28 H 0.086636 1.139432 1.060544 0.030 Uiso 1 1 calc R U . . .
C29 C -0.0089(3) 1.1369(3) 0.98113(17) 0.0250(8) Uani 1 1 d . U . . .
C30 C -0.0486(4) 1.2330(3) 0.98299(19) 0.0310(9) Uani 1 1 d . U . . .
H30 H -0.033882 1.268998 1.017936 0.037 Uiso 1 1 calc R U . . .
C31 C -0.1094(4) 1.2768(3) 0.9342(2) 0.0385(10) Uani 1 1 d . U . . .
H31 H -0.135469 1.342963 0.935201 0.046 Uiso 1 1 calc R U . . .
C32 C -0.1319(4) 1.2227(4) 0.8839(2) 0.0399(11) Uani 1 1 d . U . . .
H32 H -0.174790 1.251727 0.850410 0.048 Uiso 1 1 calc R U . . .
C33 C -0.0924(4) 1.1270(3) 0.88215(18) 0.0322(9) Uani 1 1 d . U . . .
H33 H -0.109533 1.090732 0.847515 0.039 Uiso 1 1 calc R U . . .
C34 C -0.0286(3) 1.0833(3) 0.92973(17) 0.0254(8) Uani 1 1 d . U . . .
C35 C -0.0120(5) 1.0592(4) 0.7163(2) 0.0528(13) Uani 1 1 d D U . . .
H35A H 0.053023 1.034982 0.697251 0.063 Uiso 1 1 calc R U . . .
H35B H -0.003603 1.128210 0.726336 0.063 Uiso 1 1 calc R U . . .
C36 C -0.1150(6) 1.0493(5) 0.6774(3) 0.084(2) Uani 1 1 d D U . . .
H36A H -0.123280 0.980745 0.668190 0.126 Uiso 1 1 calc R U . . .
H36B H -0.112857 1.085194 0.641544 0.126 Uiso 1 1 calc R U . . .
H36C H -0.178778 1.075116 0.696170 0.126 Uiso 1 1 calc R U . . .
C37 C 0.2525(4) 1.0909(4) 0.8435(3) 0.0600(15) Uani 1 1 d D U . . .
H37A H 0.295629 1.031509 0.859605 0.072 Uiso 1 1 calc R U . . .
H37B H 0.276405 1.104491 0.805507 0.072 Uiso 1 1 calc R U . . .
C38 C 0.2753(7) 1.1703(6) 0.8823(4) 0.112(3) Uani 1 1 d D U . . .
H38A H 0.231117 1.228575 0.866753 0.168 Uiso 1 1 calc R U . . .
H38B H 0.355374 1.181429 0.886340 0.168 Uiso 1 1 calc R U . . .
H38C H 0.254925 1.155268 0.920475 0.168 Uiso 1 1 calc R U . . .
C39 C 0.4997(3) 0.9530(3) 0.63344(16) 0.0270(8) Uani 1 1 d . U . . .
H39A H 0.581015 0.944054 0.647634 0.032 Uiso 1 1 calc R U . . .
H39B H 0.470912 0.887700 0.630491 0.032 Uiso 1 1 calc R U . . .
C40 C 0.4886(3) 0.9926(3) 0.57077(17) 0.0252(7) Uani 1 1 d . U . . .
C41 C 0.3674(3) 1.0077(3) 0.54223(17) 0.0250(7) Uani 1 1 d . U . . .
C42 C 0.2774(3) 0.9698(3) 0.56404(18) 0.0291(8) Uani 1 1 d . U . . .
H42 H 0.290352 0.931653 0.598341 0.035 Uiso 1 1 calc R U . . .
C43 C 0.1690(4) 0.9878(4) 0.5356(2) 0.0367(9) Uani 1 1 d . U . . .
H43 H 0.107863 0.962983 0.551002 0.044 Uiso 1 1 calc R U . . .
C44 C 0.1494(4) 1.0411(4) 0.4854(2) 0.0375(9) Uani 1 1 d . U . . .
H44 H 0.074723 1.054314 0.466765 0.045 Uiso 1 1 calc R U . . .
C45 C 0.2386(4) 1.0758(3) 0.46193(19) 0.0324(9) Uani 1 1 d . U . . .
H45 H 0.225156 1.111878 0.426841 0.039 Uiso 1 1 calc R U . . .
C46 C 0.3477(3) 1.0577(3) 0.48974(17) 0.0262(7) Uani 1 1 d . U . . .
C47 C 0.4472(3) 1.0922(3) 0.46469(17) 0.0265(8) Uani 1 1 d . U . . .
H47 H 0.418363 1.145076 0.436452 0.032 Uiso 1 1 calc R U . . .
C48 C 0.5249(3) 1.1357(3) 0.51294(17) 0.0269(7) Uani 1 1 d . U . . .
C49 C 0.5775(4) 1.2194(3) 0.5045(2) 0.0336(9) Uani 1 1 d . U . . .
H49 H 0.563951 1.251044 0.467910 0.040 Uiso 1 1 calc R U . . .
C50 C 0.6495(4) 1.2566(4) 0.5495(2) 0.0406(9) Uani 1 1 d . U . . .
H50 H 0.686863 1.313089 0.543550 0.049 Uiso 1 1 calc R U . . .
C51 C 0.6672(4) 1.2116(4) 0.6033(2) 0.0415(10) Uani 1 1 d . U . . .
H51 H 0.714501 1.238461 0.634681 0.050 Uiso 1 1 calc R U . . .
C52 C 0.6160(4) 1.1278(3) 0.61124(19) 0.0338(9) Uani 1 1 d . U . . .
H52 H 0.629868 1.096684 0.648023 0.041 Uiso 1 1 calc R U . . .
C53 C 0.5446(3) 1.0877(3) 0.56657(17) 0.0262(7) Uani 1 1 d . U . . .
C54 C 0.2650(5) 1.1468(4) 0.6563(2) 0.0567(13) Uani 1 1 d D U . . .
H54A H 0.220147 1.091530 0.662497 0.068 Uiso 1 1 calc R U . . .
H54B H 0.246835 1.166721 0.615088 0.068 Uiso 1 1 calc R U . . .
C55 C 0.2367(6) 1.2276(5) 0.6942(3) 0.080(2) Uani 1 1 d D U . . .
H55A H 0.238778 1.203972 0.733969 0.120 Uiso 1 1 calc R U . . .
H55B H 0.161260 1.256055 0.680149 0.120 Uiso 1 1 calc R U . . .
H55C H 0.291198 1.276825 0.693838 0.120 Uiso 1 1 calc R U . . .
C56 C 0.5295(6) 1.0894(6) 0.7871(2) 0.0762(16) Uani 1 1 d D U . . .
H56A H 0.462377 1.135386 0.780482 0.091 Uiso 1 1 calc R U . . .
H56B H 0.517173 1.042857 0.817199 0.091 Uiso 1 1 calc R U . . .
C57 C 0.6227(8) 1.1401(8) 0.8073(4) 0.143(3) Uani 1 1 d D U . . .
H57A H 0.689841 1.095321 0.812794 0.214 Uiso 1 1 calc R U . . .
H57B H 0.612046 1.170994 0.844518 0.214 Uiso 1 1 calc R U . . .
H57C H 0.631953 1.189755 0.779000 0.214 Uiso 1 1 calc R U . . .
C58 C 0.0654(5) 0.4160(4) 0.3810(2) 0.0508(13) Uani 1 1 d . U . . .
H58A H -0.001251 0.438444 0.353377 0.061 Uiso 1 1 calc R U . . .
H58B H 0.060857 0.345591 0.386061 0.061 Uiso 1 1 calc R U . . .
C59 C 0.0521(4) 0.4644(3) 0.4403(2) 0.0396(10) Uani 1 1 d . U . . .
C60 C 0.0511(4) 0.5749(3) 0.4377(2) 0.0410(10) Uani 1 1 d . U . . .
C61 C 0.0408(5) 0.6279(4) 0.3871(3) 0.0519(13) Uani 1 1 d . U . . .
H61 H 0.033324 0.595390 0.350665 0.062 Uiso 1 1 calc R U . . .
C62 C 0.0413(5) 0.7268(4) 0.3885(3) 0.0621(15) Uani 1 1 d . U . . .
H62 H 0.035000 0.761890 0.353208 0.075 Uiso 1 1 calc R U . . .
C63 C 0.0510(5) 0.7757(4) 0.4408(3) 0.0598(14) Uani 1 1 d . U . . .
H63 H 0.050572 0.844271 0.441530 0.072 Uiso 1 1 calc R U . . .
C64 C 0.0612(5) 0.7247(4) 0.4918(3) 0.0514(13) Uani 1 1 d . U . . .
H64 H 0.068497 0.758075 0.527931 0.062 Uiso 1 1 calc R U . . .
C65 C 0.0608(4) 0.6241(3) 0.4908(2) 0.0405(10) Uani 1 1 d . U . . .
C66 C 0.0702(4) 0.5662(3) 0.5457(2) 0.0404(11) Uani 1 1 d . U . . .
H66 H 0.102702 0.607486 0.578518 0.048 Uiso 1 1 calc R U . . .
C67 C 0.1520(4) 0.4804(4) 0.5409(2) 0.0428(11) Uani 1 1 d . U . . .
C68 C 0.2368(5) 0.4545(5) 0.5861(3) 0.0611(14) Uani 1 1 d . U . . .
H68 H 0.245661 0.491985 0.620741 0.073 Uiso 1 1 calc R U . . .
C69 C 0.3087(5) 0.3728(5) 0.5801(3) 0.0748(17) Uani 1 1 d . U . . .
H69 H 0.367527 0.355173 0.610425 0.090 Uiso 1 1 calc R U . . .
C70 C 0.2947(5) 0.3181(5) 0.5306(3) 0.0729(17) Uani 1 1 d . U . . .
H70 H 0.342131 0.261127 0.527373 0.087 Uiso 1 1 calc R U . . .
C71 C 0.2124(5) 0.3450(4) 0.4854(3) 0.0575(14) Uani 1 1 d . U . . .
H71 H 0.203340 0.306035 0.451333 0.069 Uiso 1 1 calc R U . . .
C72 C 0.1422(4) 0.4284(3) 0.4888(2) 0.0415(10) Uani 1 1 d . U . . .
C73 C 0.3833(7) 0.4899(17) 0.3805(7) 0.089(3) Uani 0.514(11) 1 d D U P B .
H73A H 0.424235 0.522139 0.414438 0.107 Uiso 0.514(11) 1 calc R U P . .
H73B H 0.412037 0.421159 0.381519 0.107 Uiso 0.514(11) 1 calc R U P . .
C74 C 0.4121(12) 0.5324(11) 0.3289(6) 0.089(4) Uani 0.514(11) 1 d D U P . .
H74A H 0.380062 0.496524 0.294679 0.134 Uiso 0.514(11) 1 calc R U P . .
H74B H 0.493974 0.529791 0.330744 0.134 Uiso 0.514(11) 1 calc R U P . .
H74C H 0.381985 0.599978 0.325977 0.134 Uiso 0.514(11) 1 calc R U P . .
C73' C 0.3863(7) 0.5002(19) 0.4000(6) 0.091(3) Uani 0.486(11) 1 d D U P B 2
H73C H 0.422361 0.450308 0.376569 0.109 Uiso 0.486(11) 1 calc R U P B 2
H73D H 0.403498 0.564018 0.386061 0.109 Uiso 0.486(11) 1 calc R U P B 2
C74' C 0.4382(10) 0.4896(11) 0.4594(6) 0.085(4) Uani 0.486(11) 1 d D U P B 2
H74D H 0.411020 0.543368 0.482598 0.128 Uiso 0.486(11) 1 calc R U P B 2
H74E H 0.519861 0.489811 0.461111 0.128 Uiso 0.486(11) 1 calc R U P B 2
H74F H 0.419122 0.428309 0.474863 0.128 Uiso 0.486(11) 1 calc R U P B 2
C75 C 0.2941(7) 0.2822(5) 0.2966(3) 0.088(2) Uani 1 1 d D U . . .
H75A H 0.287861 0.329385 0.264447 0.105 Uiso 1 1 calc R U . . .
H75B H 0.374758 0.263364 0.308233 0.105 Uiso 1 1 calc R U . . .
C76 C 0.2373(6) 0.1985(5) 0.2765(3) 0.086(2) Uani 1 1 d D U . . .
H76A H 0.245651 0.150541 0.307763 0.129 Uiso 1 1 calc R U . . .
H76B H 0.269716 0.170693 0.243094 0.129 Uiso 1 1 calc R U . . .
H76C H 0.157397 0.216812 0.264850 0.129 Uiso 1 1 calc R U . . .
C77 C 0.0116(13) 0.6581(11) 0.2173(6) 0.193(4) Uani 1 1 d . U . . .
H77A H -0.019057 0.725204 0.219348 0.290 Uiso 1 1 calc R U . . .
H77B H -0.027138 0.616981 0.240938 0.290 Uiso 1 1 calc R U . . .
H77C H 0.000725 0.635925 0.176814 0.290 Uiso 1 1 calc R U . . .
N1 N 0.0812(4) 0.8178(3) 0.66879(16) 0.0382(9) Uani 1 1 d . . . . .
N2 N 0.3628(4) 0.6876(3) 0.65867(19) 0.0518(11) Uani 1 1 d . U . . .
N3 N 0.5000(3) 0.8294(3) 0.82088(18) 0.0450(10) Uani 1 1 d . . . . .
O1 O 0.2686(3) 0.7032(2) 0.81453(13) 0.0372(7) Uani 1 1 d . U . . .
O2 O 0.2454(3) 0.5304(2) 0.84191(13) 0.0418(7) Uani 1 1 d D U . . .
O3 O 0.1183(3) 0.6611(2) 0.87523(13) 0.0373(7) Uani 1 1 d D U . . .
O4 O 0.1719(3) 0.9093(3) 0.79633(13) 0.0413(8) Uani 1 1 d . U . . .
O5 O -0.0162(3) 1.0041(3) 0.76816(13) 0.0431(8) Uani 1 1 d D U . . .
O6 O 0.1338(3) 1.0760(3) 0.83568(15) 0.0463(8) Uani 1 1 d D U . . .
O7 O 0.3554(3) 0.9591(2) 0.71587(12) 0.0329(7) Uani 1 1 d . U . . .
O8 O 0.3831(3) 1.1178(2) 0.66918(15) 0.0466(8) Uani 1 1 d D U . . .
O9 O 0.5414(3) 1.0377(3) 0.73388(14) 0.0518(9) Uani 1 1 d D U . . .
O10 O 0.1494(3) 0.8819(3) 0.66850(14) 0.0416(8) Uani 1 1 d . . . . .
O11 O 0.1099(4) 0.7522(3) 0.70564(19) 0.0701(13) Uani 1 1 d . . . . .
O12 O -0.0061(3) 0.8193(3) 0.63539(18) 0.0630(11) Uani 1 1 d . . . . .
O13 O 0.3600(4) 0.7758(2) 0.65532(14) 0.0507(10) Uani 1 1 d . U . . .
O14 O 0.3346(5) 0.6556(3) 0.7045(2) 0.0810(15) Uani 1 1 d . U . . .
O15 O 0.3929(5) 0.6349(3) 0.6211(2) 0.0929(18) Uani 1 1 d . U . . .
O16 O 0.4100(3) 0.8695(3) 0.83472(14) 0.0460(9) Uani 1 1 d . . . . .
O17 O 0.4917(3) 0.7816(3) 0.77426(15) 0.0477(9) Uani 1 1 d . . . . .
O18 O 0.5904(4) 0.8366(4) 0.8510(2) 0.0815(15) Uani 1 1 d . . . . .
O19 O 0.1596(5) 0.4729(4) 0.2868(2) 0.0921(17) Uani 1 1 d . U . . .
O20 O 0.2663(4) 0.4932(4) 0.3881(2) 0.0891(14) Uani 1 1 d D U . . .
O21 O 0.2484(5) 0.3276(3) 0.3455(2) 0.0892(15) Uani 1 1 d D U . . .
O22 O 0.1314(9) 0.6524(8) 0.2393(5) 0.194(4) Uani 1 1 d . U . . .
H22 H 0.148562 0.601000 0.258226 0.291 Uiso 1 1 calc R U . . .

loop_
_atom_site_aniso_label
_atom_site_aniso_U_11
_atom_site_aniso_U_22
_atom_site_aniso_U_33
_atom_site_aniso_U_23
_atom_site_aniso_U_13
_atom_site_aniso_U_12
Dy1 0.02563(11) 0.03204(11) 0.02026(10) 0.00261(7) 0.00692(7) -0.00007(7)
P1 0.0303(6) 0.0327(6) 0.0254(5) 0.0076(4) 0.0008(4) 0.0009(5)
P2 0.0290(6) 0.0453(7) 0.0208(5) 0.0012(5) 0.0067(4) 0.0053(5)
P3 0.0322(6) 0.0346(6) 0.0250(5) -0.0035(4) 0.0095(4) -0.0070(5)
P4 0.0791(12) 0.0524(9) 0.0814(11) -0.0013(8) 0.0484(10) 0.0002(8)
C1 0.0283(18) 0.0285(18) 0.0257(16) 0.0051(15) 0.0022(14) -0.0013(15)
C2 0.0223(16) 0.0256(17) 0.0230(15) 0.0033(14) 0.0007(13) -0.0001(14)
C3 0.0278(17) 0.0273(17) 0.0225(16) 0.0016(14) 0.0019(14) -0.0032(14)
C4 0.0298(18) 0.033(2) 0.0326(19) 0.0061(16) 0.0044(16) -0.0011(16)
C5 0.030(2) 0.043(2) 0.045(2) 0.0091(18) 0.0050(18) -0.0075(17)
C6 0.038(2) 0.038(2) 0.053(2) 0.0090(19) 0.0042(19) -0.0139(18)
C7 0.037(2) 0.030(2) 0.041(2) 0.0074(17) -0.0004(18) -0.0048(17)
C8 0.0300(17) 0.0268(17) 0.0253(16) 0.0027(14) 0.0010(15) -0.0032(14)
C9 0.0289(18) 0.0235(18) 0.0260(17) -0.0001(14) 0.0004(15) -0.0005(15)
C10 0.0276(18) 0.0302(18) 0.0241(16) -0.0002(14) 0.0004(14) -0.0019(15)
C11 0.033(2) 0.042(2) 0.0329(19) -0.0012(17) 0.0049(16) 0.0049(18)
C12 0.040(2) 0.059(2) 0.038(2) 0.0008(19) 0.0158(18) 0.007(2)
C13 0.041(2) 0.059(2) 0.036(2) 0.0101(19) 0.0148(18) 0.000(2)
C14 0.033(2) 0.044(2) 0.0306(18) 0.0079(17) 0.0058(16) -0.0010(18)
C15 0.0256(17) 0.0313(18) 0.0225(16) 0.0009(14) 0.0010(14) -0.0017(14)
C16 0.063(3) 0.047(3) 0.039(3) -0.007(3) 0.001(3) 0.002(3)
C17 0.077(6) 0.054(5) 0.060(5) -0.011(4) -0.007(5) 0.010(4)
C16' 0.064(4) 0.046(3) 0.040(3) -0.006(3) 0.002(3) 0.003(3)
C17' 0.073(6) 0.064(6) 0.047(5) -0.010(5) -0.001(4) -0.001(5)
C18 0.032(2) 0.075(3) 0.047(2) -0.001(2) -0.0086(19) -0.007(2)
C19 0.053(4) 0.169(7) 0.076(4) -0.011(5) 0.004(3) -0.048(4)
C20 0.024(2) 0.036(2) 0.0248(19) -0.0020(16) 0.0041(16) 0.0024(17)
C21 0.0211(18) 0.033(2) 0.0194(17) 0.0002(15) 0.0059(15) -0.0009(16)
C22 0.0221(19) 0.030(2) 0.0227(17) 0.0033(15) 0.0083(15) -0.0032(16)
C23 0.025(2) 0.036(2) 0.0266(19) 0.0017(17) 0.0070(16) 0.0001(17)
C24 0.021(2) 0.044(3) 0.040(2) 0.0019(19) 0.0095(18) 0.0054(18)
C25 0.020(2) 0.050(3) 0.039(2) 0.004(2) 0.0010(18) -0.0036(19)
C26 0.025(2) 0.043(2) 0.030(2) -0.0046(18) 0.0047(17) -0.0069(18)
C27 0.0220(19) 0.032(2) 0.0249(18) -0.0003(15) 0.0060(15) -0.0042(16)
C28 0.025(2) 0.027(2) 0.0246(18) -0.0019(15) 0.0048(16) -0.0051(16)
C29 0.0189(18) 0.028(2) 0.0304(19) 0.0015(15) 0.0085(15) -0.0038(15)
C30 0.026(2) 0.030(2) 0.039(2) -0.0028(17) 0.0097(18) -0.0028(17)
C31 0.035(2) 0.029(2) 0.052(3) 0.0054(19) 0.009(2) 0.0041(19)
C32 0.033(2) 0.047(3) 0.038(2) 0.008(2) 0.0033(19) 0.006(2)
C33 0.031(2) 0.037(2) 0.0280(19) 0.0013(17) 0.0044(17) 0.0056(18)
C34 0.0222(19) 0.029(2) 0.0260(18) -0.0013(15) 0.0087(15) -0.0013(16)
C35 0.061(3) 0.053(3) 0.040(3) 0.015(2) -0.004(2) 0.004(3)
C36 0.096(5) 0.085(5) 0.062(4) 0.036(4) -0.034(4) -0.028(4)
C37 0.054(3) 0.072(4) 0.057(3) 0.009(3) 0.009(3) -0.022(3)
C38 0.104(7) 0.131(7) 0.113(6) -0.056(5) 0.040(5) -0.053(6)
C39 0.0234(18) 0.0332(19) 0.0253(16) -0.0012(14) 0.0068(14) -0.0009(15)
C40 0.0185(16) 0.0316(18) 0.0259(16) -0.0038(14) 0.0064(14) 0.0010(14)
C41 0.0192(16) 0.0298(18) 0.0260(16) -0.0066(14) 0.0054(13) 0.0023(14)
C42 0.0231(17) 0.035(2) 0.0306(18) -0.0046(16) 0.0107(15) -0.0020(16)
C43 0.0209(18) 0.050(2) 0.041(2) -0.0030(18) 0.0081(16) -0.0058(17)
C44 0.0195(18) 0.051(2) 0.041(2) -0.0034(18) 0.0006(16) -0.0001(17)
C45 0.0226(17) 0.042(2) 0.0309(18) -0.0034(16) 0.0021(15) 0.0038(16)
C46 0.0199(16) 0.0316(18) 0.0270(16) -0.0037(14) 0.0059(14) 0.0026(14)
C47 0.0206(17) 0.0294(19) 0.0302(17) 0.0002(15) 0.0087(14) 0.0046(15)
C48 0.0201(16) 0.0315(18) 0.0298(16) -0.0021(14) 0.0080(14) 0.0019(14)
C49 0.032(2) 0.0301(19) 0.0399(19) -0.0012(16) 0.0118(16) 0.0005(16)
C50 0.038(2) 0.035(2) 0.052(2) -0.0059(18) 0.0103(18) -0.0086(18)
C51 0.033(2) 0.044(2) 0.048(2) -0.0086(18) 0.0033(19) -0.0113(18)
C52 0.0245(19) 0.041(2) 0.0355(19) -0.0041(17) 0.0037(16) -0.0034(16)
C53 0.0177(16) 0.0327(18) 0.0291(16) -0.0036(14) 0.0078(14) 0.0005(14)
C54 0.067(3) 0.050(3) 0.051(3) -0.002(2) 0.010(2) 0.014(2)
C55 0.091(5) 0.066(4) 0.075(4) -0.015(3) 0.007(4) 0.036(4)
C56 0.072(3) 0.110(4) 0.051(3) -0.040(3) 0.012(3) -0.037(3)
C57 0.126(7) 0.189(8) 0.122(6) -0.083(6) 0.018(5) -0.083(6)
C58 0.055(3) 0.040(3) 0.064(3) -0.009(2) 0.029(3) -0.007(2)
C59 0.037(2) 0.032(2) 0.052(2) -0.0063(19) 0.017(2) -0.0023(19)
C60 0.034(2) 0.033(2) 0.060(3) -0.001(2) 0.017(2) -0.0048(19)
C61 0.049(3) 0.045(3) 0.064(3) 0.003(2) 0.012(3) -0.004(2)
C62 0.066(4) 0.047(3) 0.075(3) 0.011(3) 0.015(3) -0.004(3)
C63 0.064(3) 0.033(3) 0.086(4) 0.001(2) 0.023(3) -0.001(2)
C64 0.054(3) 0.033(2) 0.073(3) -0.006(2) 0.026(3) -0.008(2)
C65 0.035(2) 0.029(2) 0.061(3) -0.003(2) 0.020(2) -0.0008(19)
C66 0.035(2) 0.033(2) 0.056(3) -0.009(2) 0.011(2) -0.0091(19)
C67 0.029(2) 0.039(2) 0.062(3) -0.001(2) 0.009(2) -0.0080(19)
C68 0.042(3) 0.064(3) 0.075(4) -0.002(3) 0.000(3) -0.005(3)
C69 0.040(3) 0.077(4) 0.103(4) 0.008(3) -0.004(3) 0.007(3)
C70 0.043(3) 0.067(4) 0.107(4) 0.006(3) 0.017(3) 0.018(3)
C71 0.044(3) 0.047(3) 0.083(4) -0.001(3) 0.021(3) 0.009(2)
C72 0.032(2) 0.033(2) 0.063(3) -0.003(2) 0.018(2) -0.0016(19)
C73 0.077(5) 0.092(6) 0.107(7) -0.012(6) 0.043(5) -0.018(5)
C74 0.084(9) 0.097(9) 0.100(8) -0.028(7) 0.044(7) -0.043(7)
C73' 0.076(5) 0.090(6) 0.115(7) -0.012(7) 0.043(5) -0.014(5)
C74' 0.079(8) 0.071(8) 0.114(8) 0.002(8) 0.046(7) -0.005(7)
C75 0.110(5) 0.070(4) 0.098(5) -0.003(3) 0.072(4) 0.009(4)
C76 0.077(5) 0.095(5) 0.086(5) 0.003(4) 0.018(4) 0.002(4)
C77 0.208(9) 0.192(7) 0.199(8) 0.107(6) 0.111(9) 0.035(8)
N1 0.042(2) 0.039(2) 0.0318(19) 0.0011(17) -0.0019(18) 0.0000(19)
N2 0.077(3) 0.037(2) 0.051(2) -0.0094(19) 0.040(2) -0.015(2)
N3 0.029(2) 0.059(3) 0.044(2) 0.002(2) -0.0066(18) -0.006(2)
O1 0.0362(17) 0.0423(17) 0.0324(15) 0.0085(13) 0.0031(13) 0.0012(14)
O2 0.0525(19) 0.0386(16) 0.0316(14) 0.0011(12) -0.0026(14) -0.0021(14)
O3 0.0282(15) 0.0493(18) 0.0323(14) 0.0060(13) -0.0033(12) -0.0013(13)
O4 0.0346(18) 0.062(2) 0.0266(15) -0.0009(14) 0.0073(13) 0.0104(16)
O5 0.0371(18) 0.059(2) 0.0314(15) 0.0072(15) 0.0018(14) 0.0080(16)
O6 0.0414(19) 0.057(2) 0.0445(18) 0.0010(16) 0.0188(16) -0.0078(16)
O7 0.0372(16) 0.0373(16) 0.0261(14) -0.0042(12) 0.0105(12) -0.0037(13)
O8 0.0554(19) 0.0361(16) 0.0526(18) -0.0010(14) 0.0233(16) -0.0034(14)
O9 0.0455(18) 0.077(2) 0.0362(16) -0.0218(16) 0.0092(14) -0.0224(17)
O10 0.0355(19) 0.054(2) 0.0359(17) 0.0148(15) 0.0029(14) -0.0081(16)
O11 0.065(3) 0.058(3) 0.080(3) 0.033(2) -0.033(2) -0.027(2)
O12 0.050(2) 0.065(3) 0.063(2) 0.006(2) -0.030(2) -0.005(2)
O13 0.090(3) 0.0292(17) 0.0404(18) -0.0032(14) 0.0336(19) -0.0086(18)
O14 0.141(4) 0.043(2) 0.076(3) -0.011(2) 0.066(3) -0.024(2)
O15 0.150(5) 0.053(3) 0.095(3) -0.029(2) 0.082(3) -0.016(3)
O16 0.041(2) 0.060(2) 0.0351(17) -0.0068(16) 0.0031(15) -0.0022(17)
O17 0.0322(19) 0.060(2) 0.049(2) -0.0078(18) 0.0044(16) 0.0041(16)
O18 0.046(3) 0.102(4) 0.087(3) -0.016(3) -0.026(2) -0.008(2)
O19 0.121(4) 0.078(3) 0.089(3) 0.021(3) 0.060(3) 0.005(3)
O20 0.068(3) 0.084(3) 0.125(4) -0.015(3) 0.045(3) -0.014(2)
O21 0.115(4) 0.067(3) 0.098(3) 0.002(2) 0.071(3) 0.022(3)
O22 0.209(9) 0.192(7) 0.199(8) 0.109(6) 0.109(8) 0.034(8)

loop_
_atom_type_symbol
_atom_type_description
_atom_type_scat_dispersion_real
_atom_type_scat_dispersion_imag
_atom_type_scat_source
C C 0.0033 0.0016 'International Tables Vol C Tables 4.2.6.8 and 6.1.1.4'
H H 0.0000 0.0000 'International Tables Vol C Tables 4.2.6.8 and 6.1.1.4'
Dy Dy -0.1892 4.4098 'International Tables Vol C Tables 4.2.6.8 and 6.1.1.4'
N N 0.0061 0.0033 'International Tables Vol C Tables 4.2.6.8 and 6.1.1.4'
O O 0.0106 0.0060 'International Tables Vol C Tables 4.2.6.8 and 6.1.1.4'
P P 0.1023 0.0942 'International Tables Vol C Tables 4.2.6.8 and 6.1.1.4'

loop_
_geom_angle_atom_site_label_1
_geom_angle_atom_site_label_2
_geom_angle_atom_site_label_3
_geom_angle
_geom_angle_site_symmetry_1
_geom_angle_site_symmetry_3
_geom_angle_publ_flag
O4 Dy1 O1 82.14(12) . . ?
O4 Dy1 O7 87.66(11) . . ?
O1 Dy1 O7 153.17(11) . . ?
O4 Dy1 O13 149.48(12) . . ?
O1 Dy1 O13 123.64(11) . . ?
O7 Dy1 O13 75.08(10) . . ?
O4 Dy1 O10 77.67(11) . . ?
O1 Dy1 O10 127.58(11) . . ?
O7 Dy1 O10 73.43(11) . . ?
O13 Dy1 O10 73.40(13) . . ?
O4 Dy1 O17 126.22(12) . . ?
O1 Dy1 O17 85.72(12) . . ?
O7 Dy1 O17 80.43(12) . . ?
O13 Dy1 O17 76.14(13) . . ?
O10 Dy1 O17 143.90(11) . . ?
O4 Dy1 O14 146.64(14) . . ?
O1 Dy1 O14 73.01(12) . . ?
O7 Dy1 O14 124.04(11) . . ?
O13 Dy1 O14 50.83(12) . . ?
O10 Dy1 O14 100.05(16) . . ?
O17 Dy1 O14 74.44(16) . . ?
O4 Dy1 O11 80.22(15) . . ?
O1 Dy1 O11 78.13(12) . . ?
O7 Dy1 O11 124.53(11) . . ?
O13 Dy1 O11 88.99(16) . . ?
O10 Dy1 O11 51.12(12) . . ?
O17 Dy1 O11 146.89(14) . . ?
O14 Dy1 O11 73.26(18) . . ?
O4 Dy1 O16 74.61(11) . . ?
O1 Dy1 O16 76.10(12) . . ?
O7 Dy1 O16 77.29(11) . . ?
O13 Dy1 O16 123.90(13) . . ?
O10 Dy1 O16 140.09(12) . . ?
O17 Dy1 O16 51.63(11) . . ?
O14 Dy1 O16 118.82(16) . . ?
O11 Dy1 O16 145.98(14) . . ?
O1 P1 O2 113.25(18) . . ?
O1 P1 O3 113.08(18) . . ?
O2 P1 O3 104.97(19) . . ?
O1 P1 C1 112.3(2) . . ?
O2 P1 C1 109.88(18) . . ?
O3 P1 C1 102.61(18) . . ?
O4 P2 O6 112.6(2) . . ?
O4 P2 O5 113.93(18) . . ?
O6 P2 O5 106.2(2) . . ?
O4 P2 C20 112.8(2) . . ?
O6 P2 C20 110.53(19) . . ?
O5 P2 C20 99.92(19) . . ?
O7 P3 O8 112.22(19) . . ?
O7 P3 O9 112.85(19) . . ?
O8 P3 O9 104.2(2) . . ?
O7 P3 C39 114.01(19) . . ?
O8 P3 C39 111.48(19) . . ?
O9 P3 C39 101.12(19) . . ?
O19 P4 O21 113.3(3) . . ?
O19 P4 O20 113.8(3) . . ?
O21 P4 O20 105.9(3) . . ?
O19 P4 C58 113.2(3) . . ?
O21 P4 C58 104.4(3) . . ?
O20 P4 C58 105.5(3) . . ?
C2 C1 P1 119.8(3) . . ?
C2 C1 H1A 107.4 . . ?
P1 C1 H1A 107.4 . . ?
C2 C1 H1B 107.4 . . ?
P1 C1 H1B 107.4 . . ?
H1A C1 H1B 106.9 . . ?
C3 C2 C15 108.4(3) . . ?
C3 C2 C1 112.5(3) . . ?
C15 C2 C1 112.3(3) . . ?
C3 C2 C9 109.3(3) . 2_667 ?
C15 C2 C9 108.2(3) . 2_667 ?
C1 C2 C9 105.9(3) . 2_667 ?
C4 C3 C8 118.5(4) . . ?
C4 C3 C2 124.1(4) . . ?
C8 C3 C2 117.4(4) . . ?
C5 C4 C3 121.3(4) . . ?
C5 C4 H4 119.4 . . ?
C3 C4 H4 119.4 . . ?
C6 C5 C4 119.7(4) . . ?
C6 C5 H5 120.1 . . ?
C4 C5 H5 120.1 . . ?
C5 C6 C7 119.9(4) . . ?
C5 C6 H6 120.0 . . ?
C7 C6 H6 120.0 . . ?
C6 C7 C8 120.6(4) . . ?
C6 C7 H7 119.7 . . ?
C8 C7 H7 119.7 . . ?
C3 C8 C7 120.0(4) . . ?
C3 C8 C9 118.2(4) . . ?
C7 C8 C9 121.7(4) . . ?
C10 C9 C8 108.1(3) . . ?
C10 C9 C2 112.9(3) . 2_667 ?
C8 C9 C2 112.7(3) . 2_667 ?
C10 C9 H9 107.6 . . ?
C8 C9 H9 107.6 . . ?
C2 C9 H9 107.6 2_667 . ?
C11 C10 C15 119.7(4) . . ?
C11 C10 C9 121.7(4) . . ?
C15 C10 C9 118.6(3) . . ?
C12 C11 C10 120.5(4) . . ?
C12 C11 H11 119.7 . . ?
C10 C11 H11 119.7 . . ?
C13 C12 C11 119.8(4) . . ?
C13 C12 H12 120.1 . . ?
C11 C12 H12 120.1 . . ?
C12 C13 C14 120.3(4) . . ?
C12 C13 H13 119.8 . . ?
C14 C13 H13 119.8 . . ?
C15 C14 C13 120.4(4) . . ?
C15 C14 H14 119.8 . . ?
C13 C14 H14 119.8 . . ?
C14 C15 C10 119.2(4) . . ?
C14 C15 C2 124.0(4) . . ?
C10 C15 C2 116.7(3) . . ?
C17 C16 O2 113.2(9) . . ?
C17 C16 H16A 108.9 . . ?
O2 C16 H16A 108.9 . . ?
C17 C16 H16B 108.9 . . ?
O2 C16 H16B 108.9 . . ?
H16A C16 H16B 107.8 . . ?
C16 C17 H17A 109.5 . . ?
C16 C17 H17B 109.5 . . ?
H17A C17 H17B 109.5 . . ?
C16 C17 H17C 109.5 . . ?
H17A C17 H17C 109.5 . . ?
H17B C17 H17C 109.5 . . ?
C17' C16' O2 113.4(9) . . ?
C17' C16' H16C 108.9 . . ?
O2 C16' H16C 108.9 . . ?
C17' C16' H16D 108.9 . . ?
O2 C16' H16D 108.9 . . ?
H16C C16' H16D 107.7 . . ?
C16' C17' H17D 109.5 . . ?
C16' C17' H17E 109.5 . . ?
H17D C17' H17E 109.5 . . ?
C16' C17' H17F 109.5 . . ?
H17D C17' H17F 109.5 . . ?
H17E C17' H17F 109.5 . . ?
C19 C18 O3 110.8(5) . . ?
C19 C18 H18A 109.5 . . ?
O3 C18 H18A 109.5 . . ?
C19 C18 H18B 109.5 . . ?
O3 C18 H18B 109.5 . . ?
H18A C18 H18B 108.1 . . ?
C18 C19 H19A 109.5 . . ?
C18 C19 H19B 109.5 . . ?
H19A C19 H19B 109.5 . . ?
C18 C19 H19C 109.5 . . ?
H19A C19 H19C 109.5 . . ?
H19B C19 H19C 109.5 . . ?
C21 C20 P2 121.3(3) . . ?
C21 C20 H20A 107.0 . . ?
P2 C20 H20A 107.0 . . ?
C21 C20 H20B 107.0 . . ?
P2 C20 H20B 107.0 . . ?
H20A C20 H20B 106.8 . . ?
C22 C21 C34 107.9(3) . . ?
C22 C21 C20 111.8(3) . . ?
C34 C21 C20 113.0(3) . . ?
C22 C21 C28 109.9(3) . 2_577 ?
C34 C21 C28 109.6(3) . 2_577 ?
C20 C21 C28 104.7(3) . 2_577 ?
C23 C22 C27 118.5(4) . . ?
C23 C22 C21 124.6(4) . . ?
C27 C22 C21 116.9(3) . . ?
C22 C23 C24 120.4(4) . . ?
C22 C23 H23 119.8 . . ?
C24 C23 H23 119.8 . . ?
C25 C24 C23 120.5(4) . . ?
C25 C24 H24 119.7 . . ?
C23 C24 H24 119.7 . . ?
C24 C25 C26 120.0(4) . . ?
C24 C25 H25 120.0 . . ?
C26 C25 H25 120.0 . . ?
C27 C26 C25 120.0(4) . . ?
C27 C26 H26 120.0 . . ?
C25 C26 H26 120.0 . . ?
C26 C27 C22 120.5(4) . . ?
C26 C27 C28 121.7(4) . . ?
C22 C27 C28 117.8(4) . . ?
C29 C28 C27 108.8(3) . . ?
C29 C28 C21 112.5(3) . 2_577 ?
C27 C28 C21 112.9(3) . 2_577 ?
C29 C28 H28 107.5 . . ?
C27 C28 H28 107.5 . . ?
C21 C28 H28 107.5 2_577 . ?
C30 C29 C34 120.5(4) . . ?
C30 C29 C28 121.4(4) . . ?
C34 C29 C28 118.1(4) . . ?
C31 C30 C29 120.3(4) . . ?
C31 C30 H30 119.8 . . ?
C29 C30 H30 119.8 . . ?
C30 C31 C32 119.1(4) . . ?
C30 C31 H31 120.5 . . ?
C32 C31 H31 120.5 . . ?
C33 C32 C31 120.5(4) . . ?
C33 C32 H32 119.7 . . ?
C31 C32 H32 119.7 . . ?
C34 C33 C32 121.1(4) . . ?
C34 C33 H33 119.4 . . ?
C32 C33 H33 119.4 . . ?
C33 C34 C29 118.4(4) . . ?
C33 C34 C21 124.9(4) . . ?
C29 C34 C21 116.7(3) . . ?
O5 C35 C36 108.4(4) . . ?
O5 C35 H35A 110.0 . . ?
C36 C35 H35A 110.0 . . ?
O5 C35 H35B 110.0 . . ?
C36 C35 H35B 110.0 . . ?
H35A C35 H35B 108.4 . . ?
C35 C36 H36A 109.5 . . ?
C35 C36 H36B 109.5 . . ?
H36A C36 H36B 109.5 . . ?
C35 C36 H36C 109.5 . . ?
H36A C36 H36C 109.5 . . ?
H36B C36 H36C 109.5 . . ?
C38 C37 O6 109.9(5) . . ?
C38 C37 H37A 109.7 . . ?
O6 C37 H37A 109.7 . . ?
C38 C37 H37B 109.7 . . ?
O6 C37 H37B 109.7 . . ?
H37A C37 H37B 108.2 . . ?
C37 C38 H38A 109.5 . . ?
C37 C38 H38B 109.5 . . ?
H38A C38 H38B 109.5 . . ?
C37 C38 H38C 109.5 . . ?
H38A C38 H38C 109.5 . . ?
H38B C38 H38C 109.5 . . ?
C40 C39 P3 122.3(3) . . ?
C40 C39 H39A 106.7 . . ?
P3 C39 H39A 106.7 . . ?
C40 C39 H39B 106.7 . . ?
P3 C39 H39B 106.7 . . ?
H39A C39 H39B 106.6 . . ?
C41 C40 C53 107.9(3) . . ?
C41 C40 C39 113.0(3) . . ?
C53 C40 C39 113.5(3) . . ?
C41 C40 C47 108.8(3) . 2_676 ?
C53 C40 C47 109.3(3) . 2_676 ?
C39 C40 C47 104.1(3) . 2_676 ?
C46 C41 C42 119.1(4) . . ?
C46 C41 C40 117.2(3) . . ?
C42 C41 C40 123.6(4) . . ?
C43 C42 C41 119.9(4) . . ?
C43 C42 H42 120.0 . . ?
C41 C42 H42 120.0 . . ?
C44 C43 C42 120.7(4) . . ?
C44 C43 H43 119.7 . . ?
C42 C43 H43 119.7 . . ?
C43 C44 C45 119.9(4) . . ?
C43 C44 H44 120.0 . . ?
C45 C44 H44 120.0 . . ?
C44 C45 C46 120.0(4) . . ?
C44 C45 H45 120.0 . . ?
C46 C45 H45 120.0 . . ?
C45 C46 C41 120.1(4) . . ?
C45 C46 C47 121.5(4) . . ?
C41 C46 C47 118.3(4) . . ?
C48 C47 C46 108.7(3) . . ?
C48 C47 C40 112.4(3) . 2_676 ?
C46 C47 C40 113.0(3) . 2_676 ?
C48 C47 H47 107.5 . . ?
C46 C47 H47 107.5 . . ?
C40 C47 H47 107.5 2_676 . ?
C49 C48 C53 120.8(4) . . ?
C49 C48 C47 121.4(4) . . ?
C53 C48 C47 117.9(4) . . ?
C50 C49 C48 119.9(4) . . ?
C50 C49 H49 120.1 . . ?
C48 C49 H49 120.1 . . ?
C49 C50 C51 120.0(5) . . ?
C49 C50 H50 120.0 . . ?
C51 C50 H50 120.0 . . ?
C52 C51 C50 119.9(5) . . ?
C52 C51 H51 120.1 . . ?
C50 C51 H51 120.1 . . ?
C51 C52 C53 121.5(4) . . ?
C51 C52 H52 119.3 . . ?
C53 C52 H52 119.3 . . ?
C52 C53 C48 118.0(4) . . ?
C52 C53 C40 124.8(4) . . ?
C48 C53 C40 117.1(4) . . ?
O8 C54 C55 109.6(5) . . ?
O8 C54 H54A 109.8 . . ?
C55 C54 H54A 109.8 . . ?
O8 C54 H54B 109.8 . . ?
C55 C54 H54B 109.8 . . ?
H54A C54 H54B 108.2 . . ?
C54 C55 H55A 109.5 . . ?
C54 C55 H55B 109.5 . . ?
H55A C55 H55B 109.5 . . ?
C54 C55 H55C 109.5 . . ?
H55A C55 H55C 109.5 . . ?
H55B C55 H55C 109.5 . . ?
C57 C56 O9 112.8(6) . . ?
C57 C56 H56A 109.0 . . ?
O9 C56 H56A 109.0 . . ?
C57 C56 H56B 109.0 . . ?
O9 C56 H56B 109.0 . . ?
H56A C56 H56B 107.8 . . ?
C56 C57 H57A 109.5 . . ?
C56 C57 H57B 109.5 . . ?
H57A C57 H57B 109.5 . . ?
C56 C57 H57C 109.5 . . ?
H57A C57 H57C 109.5 . . ?
H57B C57 H57C 109.5 . . ?
C59 C58 P4 121.5(4) . . ?
C59 C58 H58A 107.0 . . ?
P4 C58 H58A 107.0 . . ?
C59 C58 H58B 107.0 . . ?
P4 C58 H58B 107.0 . . ?
H58A C58 H58B 106.7 . . ?
C72 C59 C60 108.5(4) . . ?
C72 C59 C58 113.0(4) . . ?
C60 C59 C58 112.5(4) . . ?
C72 C59 C66 109.2(4) . 2_566 ?
C60 C59 C66 109.2(4) . 2_566 ?
C58 C59 C66 104.4(4) . 2_566 ?
C61 C60 C65 118.7(5) . . ?
C61 C60 C59 124.6(5) . . ?
C65 C60 C59 116.7(4) . . ?
C62 C61 C60 121.0(6) . . ?
C62 C61 H61 119.5 . . ?
C60 C61 H61 119.5 . . ?
C61 C62 C63 120.6(6) . . ?
C61 C62 H62 119.7 . . ?
C63 C62 H62 119.7 . . ?
C64 C63 C62 119.6(5) . . ?
C64 C63 H63 120.2 . . ?
C62 C63 H63 120.2 . . ?
C63 C64 C65 120.3(5) . . ?
C63 C64 H64 119.9 . . ?
C65 C64 H64 119.9 . . ?
C64 C65 C60 119.9(5) . . ?
C64 C65 C66 121.6(5) . . ?
C60 C65 C66 118.5(4) . . ?
C65 C66 C67 108.1(4) . . ?
C65 C66 C59 112.3(4) . 2_566 ?
C67 C66 C59 112.8(4) . 2_566 ?
C65 C66 H66 107.8 . . ?
C67 C66 H66 107.8 . . ?
C59 C66 H66 107.8 2_566 . ?
C68 C67 C72 120.6(5) . . ?
C68 C67 C66 121.5(5) . . ?
C72 C67 C66 117.9(5) . . ?
C67 C68 C69 119.3(6) . . ?
C67 C68 H68 120.4 . . ?
C69 C68 H68 120.4 . . ?
C70 C69 C68 120.3(6) . . ?
C70 C69 H69 119.9 . . ?
C68 C69 H69 119.9 . . ?
C69 C70 C71 120.4(6) . . ?
C69 C70 H70 119.8 . . ?
C71 C70 H70 119.8 . . ?
C70 C71 C72 121.0(6) . . ?
C70 C71 H71 119.5 . . ?
C72 C71 H71 119.5 . . ?
C71 C72 C67 118.3(5) . . ?
C71 C72 C59 124.1(5) . . ?
C67 C72 C59 117.6(4) . . ?
C74 C73 O20 118.0(10) . . ?
C74 C73 H73A 107.8 . . ?
O20 C73 H73A 107.8 . . ?
C74 C73 H73B 107.8 . . ?
O20 C73 H73B 107.8 . . ?
H73A C73 H73B 107.1 . . ?
C73 C74 H74A 109.5 . . ?
C73 C74 H74B 109.5 . . ?
H74A C74 H74B 109.5 . . ?
C73 C74 H74C 109.5 . . ?
H74A C74 H74C 109.5 . . ?
H74B C74 H74C 109.5 . . ?
C74' C73' O20 117.5(10) . . ?
C74' C73' H73C 107.9 . . ?
O20 C73' H73C 107.9 . . ?
C74' C73' H73D 107.9 . . ?
O20 C73' H73D 107.9 . . ?
H73C C73' H73D 107.2 . . ?
C73' C74' H74D 109.5 . . ?
C73' C74' H74E 109.5 . . ?
H74D C74' H74E 109.5 . . ?
C73' C74' H74F 109.5 . . ?
H74D C74' H74F 109.5 . . ?
H74E C74' H74F 109.5 . . ?
C76 C75 O21 112.1(5) . . ?
C76 C75 H75A 109.2 . . ?
O21 C75 H75A 109.2 . . ?
C76 C75 H75B 109.2 . . ?
O21 C75 H75B 109.2 . . ?
H75A C75 H75B 107.9 . . ?
C75 C76 H76A 109.5 . . ?
C75 C76 H76B 109.5 . . ?
H76A C76 H76B 109.5 . . ?
C75 C76 H76C 109.5 . . ?
H76A C76 H76C 109.5 . . ?
H76B C76 H76C 109.5 . . ?
O22 C77 H77A 109.5 . . ?
O22 C77 H77B 109.5 . . ?
H77A C77 H77B 109.5 . . ?
O22 C77 H77C 109.5 . . ?
H77A C77 H77C 109.5 . . ?
H77B C77 H77C 109.5 . . ?
O12 N1 O10 122.2(4) . . ?
O12 N1 O11 122.8(5) . . ?
O10 N1 O11 115.1(4) . . ?
O15 N2 O13 122.4(4) . . ?
O15 N2 O14 122.4(5) . . ?
O13 N2 O14 115.2(4) . . ?
O18 N3 O17 121.5(5) . . ?
O18 N3 O16 122.0(5) . . ?
O17 N3 O16 116.5(4) . . ?
P1 O1 Dy1 172.3(2) . . ?
C16' O2 P1 128.0(9) . . ?
C16 O2 P1 123.3(7) . . ?
C18 O3 P1 119.2(3) . . ?
P2 O4 Dy1 166.9(2) . . ?
C35 O5 P2 124.9(3) . . ?
C37 O6 P2 123.0(3) . . ?
P3 O7 Dy1 153.55(18) . . ?
C54 O8 P3 126.5(3) . . ?
C56 O9 P3 120.6(4) . . ?
N1 O10 Dy1 97.7(3) . . ?
N1 O11 Dy1 96.1(3) . . ?
N2 O13 Dy1 98.7(2) . . ?
N2 O14 Dy1 95.3(3) . . ?
N3 O16 Dy1 94.7(3) . . ?
N3 O17 Dy1 97.1(3) . . ?
C73 O20 C73' 18.8(11) . . ?
C73 O20 P4 117.1(9) . . ?
C73' O20 P4 134.3(9) . . ?
C75 O21 P4 125.2(5) . . ?
C77 O22 H22 109.5 . . ?

loop_
_geom_bond_atom_site_label_1
_geom_bond_atom_site_label_2
_geom_bond_distance
_geom_bond_site_symmetry_2
_geom_bond_publ_flag
Dy1 O4 2.295(3) . ?
Dy1 O1 2.302(3) . ?
Dy1 O7 2.328(3) . ?
Dy1 O13 2.414(3) . ?
Dy1 O10 2.433(3) . ?
Dy1 O17 2.441(3) . ?
Dy1 O14 2.464(4) . ?
Dy1 O11 2.464(4) . ?
Dy1 O16 2.487(3) . ?
P1 O1 1.478(3) . ?
P1 O2 1.550(3) . ?
P1 O3 1.574(3) . ?
P1 C1 1.806(4) . ?
P2 O4 1.479(3) . ?
P2 O6 1.541(4) . ?
P2 O5 1.561(3) . ?
P2 C20 1.804(4) . ?
P3 O7 1.483(3) . ?
P3 O8 1.559(4) . ?
P3 O9 1.566(4) . ?
P3 C39 1.798(4) . ?
P4 O19 1.468(5) . ?
P4 O21 1.564(5) . ?
P4 O20 1.569(6) . ?
P4 C58 1.817(5) . ?
C1 C2 1.551(5) . ?
C1 H1A 0.9900 . ?
C1 H1B 0.9900 . ?
C2 C3 1.525(6) . ?
C2 C15 1.536(5) . ?
C2 C9 1.638(6) 2_667 ?
C3 C4 1.390(6) . ?
C3 C8 1.394(6) . ?
C4 C5 1.388(6) . ?
C4 H4 0.9500 . ?
C5 C6 1.379(7) . ?
C5 H5 0.9500 . ?
C6 C7 1.380(7) . ?
C6 H6 0.9500 . ?
C7 C8 1.396(6) . ?
C7 H7 0.9500 . ?
C8 C9 1.509(6) . ?
C9 C10 1.501(5) . ?
C9 H9 1.0000 . ?
C10 C11 1.387(6) . ?
C10 C15 1.400(6) . ?
C11 C12 1.385(7) . ?
C11 H11 0.9500 . ?
C12 C13 1.376(7) . ?
C12 H12 0.9500 . ?
C13 C14 1.390(6) . ?
C13 H13 0.9500 . ?
C14 C15 1.387(6) . ?
C14 H14 0.9500 . ?
C16 C17 1.434(8) . ?
C16 O2 1.456(7) . ?
C16 H16A 0.9900 . ?
C16 H16B 0.9900 . ?
C17 H17A 0.9800 . ?
C17 H17B 0.9800 . ?
C17 H17C 0.9800 . ?
C16' C17' 1.428(8) . ?
C16' O2 1.453(7) . ?
C16' H16C 0.9900 . ?
C16' H16D 0.9900 . ?
C17' H17D 0.9800 . ?
C17' H17E 0.9800 . ?
C17' H17F 0.9800 . ?
C18 C19 1.428(6) . ?
C18 O3 1.463(5) . ?
C18 H18A 0.9900 . ?
C18 H18B 0.9900 . ?
C19 H19A 0.9800 . ?
C19 H19B 0.9800 . ?
C19 H19C 0.9800 . ?
C20 C21 1.544(5) . ?
C20 H20A 0.9900 . ?
C20 H20B 0.9900 . ?
C21 C22 1.529(6) . ?
C21 C34 1.538(6) . ?
C21 C28 1.633(5) 2_577 ?
C22 C23 1.392(5) . ?
C22 C27 1.403(6) . ?
C23 C24 1.393(6) . ?
C23 H23 0.9500 . ?
C24 C25 1.361(7) . ?
C24 H24 0.9500 . ?
C25 C26 1.397(6) . ?
C25 H25 0.9500 . ?
C26 C27 1.380(6) . ?
C26 H26 0.9500 . ?
C27 C28 1.507(5) . ?
C28 C29 1.499(6) . ?
C28 H28 1.0000 . ?
C29 C30 1.386(6) . ?
C29 C34 1.400(6) . ?
C30 C31 1.383(6) . ?
C30 H30 0.9500 . ?
C31 C32 1.386(7) . ?
C31 H31 0.9500 . ?
C32 C33 1.379(6) . ?
C32 H32 0.9500 . ?
C33 C34 1.377(6) . ?
C33 H33 0.9500 . ?
C35 O5 1.443(5) . ?
C35 C36 1.444(6) . ?
C35 H35A 0.9900 . ?
C35 H35B 0.9900 . ?
C36 H36A 0.9800 . ?
C36 H36B 0.9800 . ?
C36 H36C 0.9800 . ?
C37 C38 1.432(6) . ?
C37 O6 1.447(5) . ?
C37 H37A 0.9900 . ?
C37 H37B 0.9900 . ?
C38 H38A 0.9800 . ?
C38 H38B 0.9800 . ?
C38 H38C 0.9800 . ?
C39 C40 1.547(5) . ?
C39 H39A 0.9900 . ?
C39 H39B 0.9900 . ?
C40 C41 1.521(5) . ?
C40 C53 1.531(6) . ?
C40 C47 1.640(5) 2_676 ?
C41 C46 1.393(6) . ?
C41 C42 1.395(6) . ?
C42 C43 1.388(6) . ?
C42 H42 0.9500 . ?
C43 C44 1.370(7) . ?
C43 H43 0.9500 . ?
C44 C45 1.389(6) . ?
C44 H44 0.9500 . ?
C45 C46 1.390(6) . ?
C45 H45 0.9500 . ?
C46 C47 1.512(5) . ?
C47 C48 1.506(6) . ?
C47 H47 1.0000 . ?
C48 C49 1.388(6) . ?
C48 C53 1.402(6) . ?
C49 C50 1.382(7) . ?
C49 H49 0.9500 . ?
C50 C51 1.387(7) . ?
C50 H50 0.9500 . ?
C51 C52 1.378(7) . ?
C51 H51 0.9500 . ?
C52 C53 1.390(6) . ?
C52 H52 0.9500 . ?
C54 O8 1.444(5) . ?
C54 C55 1.469(6) . ?
C54 H54A 0.9900 . ?
C54 H54B 0.9900 . ?
C55 H55A 0.9800 . ?
C55 H55B 0.9800 . ?
C55 H55C 0.9800 . ?
C56 C57 1.391(7) . ?
C56 O9 1.441(5) . ?
C56 H56A 0.9900 . ?
C56 H56B 0.9900 . ?
C57 H57A 0.9800 . ?
C57 H57B 0.9800 . ?
C57 H57C 0.9800 . ?
C58 C59 1.549(7) . ?
C58 H58A 0.9900 . ?
C58 H58B 0.9900 . ?
C59 C72 1.516(7) . ?
C59 C60 1.532(6) . ?
C59 C66 1.639(6) 2_566 ?
C60 C61 1.380(7) . ?
C60 C65 1.397(7) . ?
C61 C62 1.370(8) . ?
C61 H61 0.9500 . ?
C62 C63 1.379(9) . ?
C62 H62 0.9500 . ?
C63 C64 1.373(8) . ?
C63 H63 0.9500 . ?
C64 C65 1.394(7) . ?
C64 H64 0.9500 . ?
C65 C66 1.501(7) . ?
C66 C67 1.504(7) . ?
C66 H66 1.0000 . ?
C67 C68 1.393(8) . ?
C67 C72 1.397(7) . ?
C68 C69 1.395(9) . ?
C68 H68 0.9500 . ?
C69 C70 1.368(10) . ?
C69 H69 0.9500 . ?
C70 C71 1.377(9) . ?
C70 H70 0.9500 . ?
C71 C72 1.394(7) . ?
C71 H71 0.9500 . ?
C73 C74 1.438(8) . ?
C73 O20 1.443(7) . ?
C73 H73A 0.9900 . ?
C73 H73B 0.9900 . ?
C74 H74A 0.9800 . ?
C74 H74B 0.9800 . ?
C74 H74C 0.9800 . ?
C73' C74' 1.438(8) . ?
C73' O20 1.445(7) . ?
C73' H73C 0.9900 . ?
C73' H73D 0.9900 . ?
C74' H74D 0.9800 . ?
C74' H74E 0.9800 . ?
C74' H74F 0.9800 . ?
C75 C76 1.429(7) . ?
C75 O21 1.449(5) . ?
C75 H75A 0.9900 . ?
C75 H75B 0.9900 . ?
C76 H76A 0.9800 . ?
C76 H76B 0.9800 . ?
C76 H76C 0.9800 . ?
C77 O22 1.461(16) . ?
C77 H77A 0.9800 . ?
C77 H77B 0.9800 . ?
C77 H77C 0.9800 . ?
N1 O12 1.217(5) . ?
N1 O10 1.252(5) . ?
N1 O11 1.253(5) . ?
N2 O15 1.211(5) . ?
N2 O13 1.224(5) . ?
N2 O14 1.256(5) . ?
N3 O18 1.220(6) . ?
N3 O17 1.259(5) . ?
N3 O16 1.265(5) . ?
O22 H22 0.8400 . ?

loop_
_geom_torsion_atom_site_label_1
_geom_torsion_atom_site_label_2
_geom_torsion_atom_site_label_3
_geom_torsion_atom_site_label_4
_geom_torsion
_geom_torsion_site_symmetry_1
_geom_torsion_site_symmetry_2
_geom_torsion_site_symmetry_3
_geom_torsion_site_symmetry_4
_geom_torsion_publ_flag
O1 P1 C1 C2 -118.2(3) . . . . ?
O2 P1 C1 C2 8.8(4) . . . . ?
O3 P1 C1 C2 120.0(3) . . . . ?
P1 C1 C2 C3 -64.5(4) . . . . ?
P1 C1 C2 C15 58.1(4) . . . . ?
P1 C1 C2 C9 176.1(3) . . . 2_667 ?
C15 C2 C3 C4 -139.1(4) . . . . ?
C1 C2 C3 C4 -14.3(5) . . . . ?
C9 C2 C3 C4 103.1(4) 2_667 . . . ?
C15 C2 C3 C8 43.1(5) . . . . ?
C1 C2 C3 C8 167.9(3) . . . . ?
C9 C2 C3 C8 -74.7(4) 2_667 . . . ?
C8 C3 C4 C5 -1.1(6) . . . . ?
C2 C3 C4 C5 -178.9(4) . . . . ?
C3 C4 C5 C6 1.2(7) . . . . ?
C4 C5 C6 C7 0.0(8) . . . . ?
C5 C6 C7 C8 -1.3(7) . . . . ?
C4 C3 C8 C7 -0.2(6) . . . . ?
C2 C3 C8 C7 177.8(4) . . . . ?
C4 C3 C8 C9 -178.3(4) . . . . ?
C2 C3 C8 C9 -0.4(5) . . . . ?
C6 C7 C8 C3 1.4(7) . . . . ?
C6 C7 C8 C9 179.5(4) . . . . ?
C3 C8 C9 C10 -43.6(5) . . . . ?
C7 C8 C9 C10 138.3(4) . . . . ?
C3 C8 C9 C2 81.9(4) . . . 2_667 ?
C7 C8 C9 C2 -96.2(5) . . . 2_667 ?
C8 C9 C10 C11 -136.6(4) . . . . ?
C2 C9 C10 C11 97.9(5) 2_667 . . . ?
C8 C9 C10 C15 45.0(5) . . . . ?
C2 C9 C10 C15 -80.4(5) 2_667 . . . ?
C15 C10 C11 C12 2.7(7) . . . . ?
C9 C10 C11 C12 -175.7(4) . . . . ?
C10 C11 C12 C13 0.0(8) . . . . ?
C11 C12 C13 C14 -1.4(8) . . . . ?
C12 C13 C14 C15 0.1(8) . . . . ?
C13 C14 C15 C10 2.5(7) . . . . ?
C13 C14 C15 C2 179.2(4) . . . . ?
C11 C10 C15 C14 -3.9(7) . . . . ?
C9 C10 C15 C14 174.5(4) . . . . ?
C11 C10 C15 C2 179.2(4) . . . . ?
C9 C10 C15 C2 -2.4(6) . . . . ?
C3 C2 C15 C14 141.7(4) . . . . ?
C1 C2 C15 C14 16.7(6) . . . . ?
C9 C2 C15 C14 -99.8(5) 2_667 . . . ?
C3 C2 C15 C10 -41.6(5) . . . . ?
C1 C2 C15 C10 -166.5(4) . . . . ?
C9 C2 C15 C10 76.9(4) 2_667 . . . ?
O4 P2 C20 C21 119.6(3) . . . . ?
O6 P2 C20 C21 -7.4(4) . . . . ?
O5 P2 C20 C21 -119.0(3) . . . . ?
P2 C20 C21 C22 -62.3(4) . . . . ?
P2 C20 C21 C34 59.7(4) . . . . ?
P2 C20 C21 C28 178.9(3) . . . 2_577 ?
C34 C21 C22 C23 -136.7(4) . . . . ?
C20 C21 C22 C23 -11.9(5) . . . . ?
C28 C21 C22 C23 103.9(4) 2_577 . . . ?
C34 C21 C22 C27 43.9(4) . . . . ?
C20 C21 C22 C27 168.8(4) . . . . ?
C28 C21 C22 C27 -75.5(4) 2_577 . . . ?
C27 C22 C23 C24 -2.7(6) . . . . ?
C21 C22 C23 C24 178.0(4) . . . . ?
C22 C23 C24 C25 1.7(7) . . . . ?
C23 C24 C25 C26 -0.9(7) . . . . ?
C24 C25 C26 C27 1.1(7) . . . . ?
C25 C26 C27 C22 -2.1(7) . . . . ?
C25 C26 C27 C28 -179.8(4) . . . . ?
C23 C22 C27 C26 2.9(6) . . . . ?
C21 C22 C27 C26 -177.7(4) . . . . ?
C23 C22 C27 C28 -179.3(4) . . . . ?
C21 C22 C27 C28 0.1(5) . . . . ?
C26 C27 C28 C29 133.3(4) . . . . ?
C22 C27 C28 C29 -44.5(5) . . . . ?
C26 C27 C28 C21 -101.1(5) . . . 2_577 ?
C22 C27 C28 C21 81.2(4) . . . 2_577 ?
C27 C28 C29 C30 -135.0(4) . . . . ?
C21 C28 C29 C30 99.1(4) 2_577 . . . ?
C27 C28 C29 C34 44.2(5) . . . . ?
C21 C28 C29 C34 -81.7(4) 2_577 . . . ?
C34 C29 C30 C31 0.8(6) . . . . ?
C28 C29 C30 C31 180.0(4) . . . . ?
C29 C30 C31 C32 1.2(7) . . . . ?
C30 C31 C32 C33 -1.2(7) . . . . ?
C31 C32 C33 C34 -1.0(7) . . . . ?
C32 C33 C34 C29 2.9(7) . . . . ?
C32 C33 C34 C21 -179.7(4) . . . . ?
C30 C29 C34 C33 -2.9(6) . . . . ?
C28 C29 C34 C33 178.0(4) . . . . ?
C30 C29 C34 C21 179.6(4) . . . . ?
C28 C29 C34 C21 0.4(5) . . . . ?
C22 C21 C34 C33 138.4(4) . . . . ?
C20 C21 C34 C33 14.2(6) . . . . ?
C28 C21 C34 C33 -102.1(4) 2_577 . . . ?
C22 C21 C34 C29 -44.3(4) . . . . ?
C20 C21 C34 C29 -168.4(3) . . . . ?
C28 C21 C34 C29 75.3(4) 2_577 . . . ?
O7 P3 C39 C40 121.1(3) . . . . ?
O8 P3 C39 C40 -7.2(4) . . . . ?
O9 P3 C39 C40 -117.5(4) . . . . ?
P3 C39 C40 C41 -58.4(5) . . . . ?
P3 C39 C40 C53 64.9(4) . . . . ?
P3 C39 C40 C47 -176.3(3) . . . 2_676 ?
C53 C40 C41 C46 43.4(4) . . . . ?
C39 C40 C41 C46 169.8(3) . . . . ?
C47 C40 C41 C46 -75.1(4) 2_676 . . . ?
C53 C40 C41 C42 -140.4(4) . . . . ?
C39 C40 C41 C42 -14.0(5) . . . . ?
C47 C40 C41 C42 101.1(4) 2_676 . . . ?
C46 C41 C42 C43 -4.5(6) . . . . ?
C40 C41 C42 C43 179.4(4) . . . . ?
C41 C42 C43 C44 1.3(7) . . . . ?
C42 C43 C44 C45 1.5(7) . . . . ?
C43 C44 C45 C46 -1.0(7) . . . . ?
C44 C45 C46 C41 -2.2(6) . . . . ?
C44 C45 C46 C47 178.5(4) . . . . ?
C42 C41 C46 C45 4.9(6) . . . . ?
C40 C41 C46 C45 -178.7(4) . . . . ?
C42 C41 C46 C47 -175.8(4) . . . . ?
C40 C41 C46 C47 0.6(5) . . . . ?
C45 C46 C47 C48 135.4(4) . . . . ?
C41 C46 C47 C48 -43.8(5) . . . . ?
C45 C46 C47 C40 -99.0(5) . . . 2_676 ?
C41 C46 C47 C40 81.7(4) . . . 2_676 ?
C46 C47 C48 C49 -139.4(4) . . . . ?
C40 C47 C48 C49 94.7(4) 2_676 . . . ?
C46 C47 C48 C53 41.9(5) . . . . ?
C40 C47 C48 C53 -84.0(4) 2_676 . . . ?
C53 C48 C49 C50 -0.5(6) . . . . ?
C47 C48 C49 C50 -179.2(4) . . . . ?
C48 C49 C50 C51 -1.5(7) . . . . ?
C49 C50 C51 C52 2.3(7) . . . . ?
C50 C51 C52 C53 -1.3(7) . . . . ?
C51 C52 C53 C48 -0.6(6) . . . . ?
C51 C52 C53 C40 177.1(4) . . . . ?
C49 C48 C53 C52 1.5(6) . . . . ?
C47 C48 C53 C52 -179.8(3) . . . . ?
C49 C48 C53 C40 -176.4(4) . . . . ?
C47 C48 C53 C40 2.3(5) . . . . ?
C41 C40 C53 C52 137.2(4) . . . . ?
C39 C40 C53 C52 11.2(5) . . . . ?
C47 C40 C53 C52 -104.6(4) 2_676 . . . ?
C41 C40 C53 C48 -45.1(4) . . . . ?
C39 C40 C53 C48 -171.1(3) . . . . ?
C47 C40 C53 C48 73.1(4) 2_676 . . . ?
O19 P4 C58 C59 -122.1(5) . . . . ?
O21 P4 C58 C59 114.3(5) . . . . ?
O20 P4 C58 C59 3.0(5) . . . . ?
P4 C58 C59 C72 -63.1(6) . . . . ?
P4 C58 C59 C60 60.1(6) . . . . ?
P4 C58 C59 C66 178.4(4) . . . 2_566 ?
C72 C59 C60 C61 137.8(5) . . . . ?
C58 C59 C60 C61 12.0(7) . . . . ?
C66 C59 C60 C61 -103.3(5) 2_566 . . . ?
C72 C59 C60 C65 -42.5(5) . . . . ?
C58 C59 C60 C65 -168.3(4) . . . . ?
C66 C59 C60 C65 76.4(5) 2_566 . . . ?
C65 C60 C61 C62 0.7(8) . . . . ?
C59 C60 C61 C62 -179.6(5) . . . . ?
C60 C61 C62 C63 -0.7(9) . . . . ?
C61 C62 C63 C64 0.6(10) . . . . ?
C62 C63 C64 C65 -0.5(9) . . . . ?
C63 C64 C65 C60 0.6(8) . . . . ?
C63 C64 C65 C66 -179.2(5) . . . . ?
C61 C60 C65 C64 -0.6(7) . . . . ?
C59 C60 C65 C64 179.6(4) . . . . ?
C61 C60 C65 C66 179.1(4) . . . . ?
C59 C60 C65 C66 -0.6(6) . . . . ?
C64 C65 C66 C67 -136.0(5) . . . . ?
C60 C65 C66 C67 44.3(6) . . . . ?
C64 C65 C66 C59 98.9(5) . . . 2_566 ?
C60 C65 C66 C59 -80.8(5) . . . 2_566 ?
C65 C66 C67 C68 133.4(5) . . . . ?
C59 C66 C67 C68 -101.9(6) 2_566 . . . ?
C65 C66 C67 C72 -45.1(6) . . . . ?
C59 C66 C67 C72 79.7(6) 2_566 . . . ?
C72 C67 C68 C69 -3.3(9) . . . . ?
C66 C67 C68 C69 178.4(6) . . . . ?
C67 C68 C69 C70 -1.0(11) . . . . ?
C68 C69 C70 C71 2.5(11) . . . . ?
C69 C70 C71 C72 0.4(10) . . . . ?
C70 C71 C72 C67 -4.6(9) . . . . ?
C70 C71 C72 C59 178.1(5) . . . . ?
C68 C67 C72 C71 6.0(8) . . . . ?
C66 C67 C72 C71 -175.6(5) . . . . ?
C68 C67 C72 C59 -176.5(5) . . . . ?
C66 C67 C72 C59 1.9(7) . . . . ?
C60 C59 C72 C71 -140.8(5) . . . . ?
C58 C59 C72 C71 -15.3(7) . . . . ?
C66 C59 C72 C71 100.3(6) 2_566 . . . ?
C60 C59 C72 C67 41.9(6) . . . . ?
C58 C59 C72 C67 167.3(4) . . . . ?
C66 C59 C72 C67 -77.0(5) 2_566 . . . ?
C17' C16' O2 P1 -88.8(15) . . . . ?
C17 C16 O2 P1 149.2(9) . . . . ?
O1 P1 O2 C16' 2.0(8) . . . . ?
O3 P1 O2 C16' 125.8(7) . . . . ?
C1 P1 O2 C16' -124.5(7) . . . . ?
O1 P1 O2 C16 9.9(8) . . . . ?
O3 P1 O2 C16 133.8(8) . . . . ?
C1 P1 O2 C16 -116.5(8) . . . . ?
C19 C18 O3 P1 153.2(5) . . . . ?
O1 P1 O3 C18 66.0(4) . . . . ?
O2 P1 O3 C18 -58.0(4) . . . . ?
C1 P1 O3 C18 -172.8(4) . . . . ?
O6 P2 O4 Dy1 -92.5(11) . . . . ?
O5 P2 O4 Dy1 28.6(12) . . . . ?
C20 P2 O4 Dy1 141.6(10) . . . . ?
C36 C35 O5 P2 167.6(5) . . . . ?
O4 P2 O5 C35 -69.1(4) . . . . ?
O6 P2 O5 C35 55.4(4) . . . . ?
C20 P2 O5 C35 170.3(4) . . . . ?
C38 C37 O6 P2 -157.5(5) . . . . ?
O4 P2 O6 C37 -9.6(4) . . . . ?
O5 P2 O6 C37 -134.9(4) . . . . ?
C20 P2 O6 C37 117.6(4) . . . . ?
O8 P3 O7 Dy1 160.2(4) . . . . ?
O9 P3 O7 Dy1 -82.4(4) . . . . ?
C39 P3 O7 Dy1 32.3(5) . . . . ?
C55 C54 O8 P3 120.7(5) . . . . ?
O7 P3 O8 C54 -21.0(4) . . . . ?
O9 P3 O8 C54 -143.4(4) . . . . ?
C39 P3 O8 C54 108.3(4) . . . . ?
C57 C56 O9 P3 -152.4(7) . . . . ?
O7 P3 O9 C56 -58.3(5) . . . . ?
O8 P3 O9 C56 63.7(5) . . . . ?
C39 P3 O9 C56 179.5(5) . . . . ?
O12 N1 O10 Dy1 -179.0(4) . . . . ?
O11 N1 O10 Dy1 0.6(5) . . . . ?
O12 N1 O11 Dy1 179.0(4) . . . . ?
O10 N1 O11 Dy1 -0.5(4) . . . . ?
O15 N2 O13 Dy1 179.4(6) . . . . ?
O14 N2 O13 Dy1 -2.1(6) . . . . ?
O15 N2 O14 Dy1 -179.5(6) . . . . ?
O13 N2 O14 Dy1 2.0(6) . . . . ?
O18 N3 O16 Dy1 177.6(5) . . . . ?
O17 N3 O16 Dy1 -2.4(5) . . . . ?
O18 N3 O17 Dy1 -177.5(5) . . . . ?
O16 N3 O17 Dy1 2.5(5) . . . . ?
C74 C73 O20 C73' -134(6) . . . . ?
C74 C73 O20 P4 68(2) . . . . ?
C74' C73' O20 C73 -154(7) . . . . ?
C74' C73' O20 P4 -126.9(14) . . . . ?
O19 P4 O20 C73 -75.3(9) . . . . ?
O21 P4 O20 C73 49.8(9) . . . . ?
C58 P4 O20 C73 160.0(9) . . . . ?
O19 P4 O20 C73' -84.8(13) . . . . ?
O21 P4 O20 C73' 40.3(13) . . . . ?
C58 P4 O20 C73' 150.5(12) . . . . ?
C76 C75 O21 P4 -115.4(7) . . . . ?
O19 P4 O21 C75 11.9(7) . . . . ?
O20 P4 O21 C75 -113.5(6) . . . . ?
C58 P4 O21 C75 135.4(6) . . . . ?
